data_7054976
loop_
_publ_author_name
'Wu, Huilu'
'Zhang, Jiawen'
'Chen, Chengyong'
'Zhang, Han'
'Peng, Hongping'
'Wang, Fei'
'Yang, Zaihui'

_publ_section_title
;
 Synthesis, crystal structure, and DNA-binding studies of different
 coordinate binuclear silver(i) complexes with benzimidazole open-chain
 ether ligands
;
_journal_issue 9
_journal_name_full 'New J. Chem.'
_journal_page_first 7172
_journal_paper_doi 10.1039/C5NJ01684C
_journal_volume 39
_journal_year 2015
_chemical_formula_sum 'C48 H44 Ag2 N14 O18'
_chemical_formula_weight 1320.71
_chemical_name_systematic
; 
 ? 
;
_space_group_IT_number 2
_symmetry_cell_setting triclinic
_symmetry_space_group_name_Hall '-P 1'
_symmetry_space_group_name_H-M 'P -1'
_atom_sites_solution_hydrogens geom
_atom_sites_solution_primary direct
_atom_sites_solution_secondary difmap
_audit_creation_method SHELXL-97
_audit_update_record
;
2015-06-19 deposited with the CCDC.
2015-07-02 downloaded from the CCDC.
;
_cell_angle_alpha 110.5830(10)
_cell_angle_beta 102.7630(10)
_cell_angle_gamma 97.5890(10)
_cell_formula_units_Z 1
_cell_length_a 7.09520(10)
_cell_length_b 12.8978(3)
_cell_length_c 15.0574(4)
_cell_measurement_reflns_used 7749
_cell_measurement_temperature 153(2)
_cell_measurement_theta_max 27.5
_cell_measurement_theta_min 3.16
_cell_volume 1224.46(5)
_computing_cell_refinement 'Bruker SMART'
_computing_data_collection 'Bruker SMART APEX II'
_computing_data_reduction 'Bruker SAINT'
_computing_structure_refinement 'SHELXL-97 (Sheldrick, 1997)'
_computing_structure_solution 'SHELXS-97 (Sheldrick, 1990)'
_diffrn_ambient_temperature 153(2)
_diffrn_measured_fraction_theta_full 0.991
_diffrn_measured_fraction_theta_max 0.991
_diffrn_measurement_device_type 'Bruker APEX II area detector'
_diffrn_measurement_method '\w scans'
_diffrn_radiation_monochromator graphite
_diffrn_radiation_source 'fine-focus sealed tube'
_diffrn_radiation_type MoK\a
_diffrn_radiation_wavelength 0.71073
_diffrn_reflns_av_R_equivalents 0.0151
_diffrn_reflns_av_sigmaI/netI 0.0192
_diffrn_reflns_limit_h_max 9
_diffrn_reflns_limit_h_min -8
_diffrn_reflns_limit_k_max 16
_diffrn_reflns_limit_k_min -16
_diffrn_reflns_limit_l_max 19
_diffrn_reflns_limit_l_min -19
_diffrn_reflns_number 12128
_diffrn_reflns_theta_full 27.48
_diffrn_reflns_theta_max 27.48
_diffrn_reflns_theta_min 3.02
_diffrn_standards_decay_% 0
_diffrn_standards_interval_count 0
_diffrn_standards_interval_time 0
_diffrn_standards_number 0
_exptl_absorpt_coefficient_mu 0.895
_exptl_absorpt_correction_T_max 0.874
_exptl_absorpt_correction_T_min 0.790
_exptl_absorpt_correction_type none
_exptl_crystal_colour colorless
_exptl_crystal_density_diffrn 1.791
_exptl_crystal_density_method 'not measured'
_exptl_crystal_description block
_exptl_crystal_F_000 668
_exptl_crystal_size_max 0.29
_exptl_crystal_size_mid 0.22
_exptl_crystal_size_min 0.15
_refine_diff_density_max 0.519
_refine_diff_density_min -0.582
_refine_diff_density_rms 0.115
_refine_ls_extinction_coef 0.0052(8)
_refine_ls_extinction_expression Fc^*^=kFc[1+0.001xFc^2^\l^3^/sin(2\q)]^-1/4^
_refine_ls_extinction_method SHELXL
_refine_ls_goodness_of_fit_ref 1.031
_refine_ls_hydrogen_treatment mixed
_refine_ls_matrix_type full
_refine_ls_number_parameters 379
_refine_ls_number_reflns 5557
_refine_ls_number_restraints 0
_refine_ls_restrained_S_all 1.031
_refine_ls_R_factor_all 0.0245
_refine_ls_R_factor_gt 0.0223
_refine_ls_shift/su_max 0.002
_refine_ls_shift/su_mean 0.000
_refine_ls_structure_factor_coef Fsqd
_refine_ls_weighting_details 'calc w=1/[\s^2^(Fo^2^)+(0.0515P)^2^+0.9730P] where P=(Fo^2^+2Fc^2^)/3'
_refine_ls_weighting_scheme calc
_refine_ls_wR_factor_gt 0.0731
_refine_ls_wR_factor_ref 0.0781
_reflns_number_gt 5204
_reflns_number_total 5557
_reflns_threshold_expression >2sigma(I)
_cod_data_source_file c5nj01684c1.cif
_cod_data_source_block g0531
_cod_depositor_comments
;
The following automatic conversions were performed:

'_symmetry_cell_setting' value 'Triclinic' changed to 'triclinic'
according to
/usr/data/users/saulius/crontab/automatic-downloads/rss-feeds/RSC/lib/dictionaries/cif_core.dic
dictionary named 'cif_core.dic' version 2.4.2 from 2011-04-26.

Automatic conversion script
Id: cif_fix_values 3271 2015-04-21 07:52:19Z andrius 

 Adding full bibliography for 7054975--7054977.cif.
;
_cod_original_sg_symbol_H-M P_-1
_cod_database_code 7054976

loop_
_symmetry_equiv_pos_as_xyz
'x, y, z'
'-x, -y, -z'

loop_
_atom_site_label
_atom_site_type_symbol
_atom_site_fract_x
_atom_site_fract_y
_atom_site_fract_z
_atom_site_U_iso_or_equiv
_atom_site_adp_type
_atom_site_occupancy
_atom_site_symmetry_multiplicity
_atom_site_calc_flag
_atom_site_refinement_flags
Ag Ag 0.66384(2) 0.735797(12) 0.156651(10) 0.01770(7) Uani 1 1 d .
O1 O 0.3144(2) 0.40855(12) 0.15284(10) 0.0153(3) Uani 1 1 d .
O2 O 0.0434(2) 0.61242(13) 0.15297(11) 0.0211(3) Uani 1 1 d .
O3 O 0.2723(3) 0.81388(17) 0.16226(14) 0.0376(4) Uani 1 1 d .
O4 O 0.1434(3) 0.93461(14) 0.25692(12) 0.0307(4) Uani 1 1 d .
O5 O 0.4108(3) 0.94396(13) 0.59598(12) 0.0274(4) Uani 1 1 d .
O6 O 0.3825(3) 0.78299(14) 0.61281(11) 0.0280(4) Uani 1 1 d .
O7 O -0.0645(2) 0.43372(13) 0.20130(11) 0.0210(3) Uani 1 1 d .
O8 O 0.1360(3) 0.43468(14) 0.33191(12) 0.0305(4) Uani 1 1 d .
O9 O 0.2588(3) 0.58159(17) 0.00659(14) 0.0280(4) Uani 1 1 d .
N1 N 0.6418(2) 0.66286(14) 0.26031(12) 0.0137(3) Uani 1 1 d .
N2 N 0.6434(2) 0.53988(14) 0.33328(12) 0.0146(3) Uani 1 1 d .
N3 N 0.2656(2) 0.17463(14) -0.07104(12) 0.0133(3) Uani 1 1 d .
N4 N 0.2340(2) 0.14304(13) 0.06168(12) 0.0125(3) Uani 1 1 d .
N5 N 0.2066(3) 0.84816(15) 0.23331(13) 0.0205(4) Uani 1 1 d .
N6 N 0.3664(3) 0.83903(15) 0.56119(13) 0.0187(3) Uani 1 1 d .
N7 N 0.0665(3) 0.48381(15) 0.27951(13) 0.0169(3) Uani 1 1 d .
C1 C 0.7204(3) 0.72306(16) 0.36216(14) 0.0132(3) Uani 1 1 d .
C2 C 0.7903(3) 0.83979(18) 0.41789(16) 0.0205(4) Uani 1 1 d .
H2A H 0.7910 0.8928 0.3872 0.025 Uiso 1 1 calc R
C3 C 0.8586(3) 0.87520(19) 0.51971(17) 0.0259(5) Uani 1 1 d .
H3A H 0.9066 0.9542 0.5596 0.031 Uiso 1 1 calc R
C4 C 0.8588(4) 0.7974(2) 0.56563(16) 0.0280(5) Uani 1 1 d .
H4A H 0.9071 0.8252 0.6358 0.034 Uiso 1 1 calc R
C5 C 0.7907(3) 0.6815(2) 0.51150(16) 0.0231(4) Uani 1 1 d .
H5A H 0.7909 0.6286 0.5423 0.028 Uiso 1 1 calc R
C6 C 0.7215(3) 0.64660(16) 0.40888(14) 0.0145(4) Uani 1 1 d .
C7 C 0.5983(3) 0.55424(16) 0.24662(14) 0.0141(4) Uani 1 1 d .
C8 C 0.5023(3) 0.45886(17) 0.14860(15) 0.0167(4) Uani 1 1 d .
H8A H 0.4842 0.4876 0.0951 0.020 Uiso 1 1 calc R
H8B H 0.5851 0.4022 0.1357 0.020 Uiso 1 1 calc R
C9 C 0.1898(3) 0.33269(16) 0.05801(14) 0.0152(4) Uani 1 1 d .
H9A H 0.1961 0.3694 0.0106 0.018 Uiso 1 1 calc R
H9B H 0.0512 0.3205 0.0613 0.018 Uiso 1 1 calc R
C10 C 0.2392(3) 0.21879(16) 0.01803(14) 0.0123(3) Uani 1 1 d .
C11 C 0.2528(3) 0.04169(16) -0.00486(14) 0.0128(3) Uani 1 1 d .
C12 C 0.2538(3) -0.06346(17) 0.00114(15) 0.0152(4) Uani 1 1 d .
H12A H 0.2441 -0.0756 0.0588 0.018 Uiso 1 1 calc R
C13 C 0.2696(3) -0.14941(17) -0.08152(16) 0.0180(4) Uani 1 1 d .
H13A H 0.2708 -0.2227 -0.0808 0.022 Uiso 1 1 calc R
C14 C 0.2841(3) -0.13062(17) -0.16668(15) 0.0188(4) Uani 1 1 d .
H14A H 0.2920 -0.1921 -0.2225 0.023 Uiso 1 1 calc R
C15 C 0.2872(3) -0.02534(18) -0.17139(14) 0.0175(4) Uani 1 1 d .
H15A H 0.2996 -0.0129 -0.2286 0.021 Uiso 1 1 calc R
C16 C 0.2713(3) 0.06183(16) -0.08843(14) 0.0131(3) Uani 1 1 d .
C17 C 0.6214(3) 0.43249(18) 0.34685(17) 0.0233(4) Uani 1 1 d .
H17A H 0.5629 0.3690 0.2823 0.035 Uiso 1 1 calc R
H17B H 0.5346 0.4323 0.3892 0.035 Uiso 1 1 calc R
H17C H 0.7520 0.4242 0.3782 0.035 Uiso 1 1 calc R
C18 C 0.2139(3) 0.16111(17) 0.16011(14) 0.0162(4) Uani 1 1 d .
H18A H 0.2039 0.2397 0.1932 0.024 Uiso 1 1 calc R
H18B H 0.3304 0.1471 0.1992 0.024 Uiso 1 1 calc R
H18C H 0.0940 0.1086 0.1540 0.024 Uiso 1 1 calc R
C19 C 0.1228(3) 0.65997(17) 0.24425(14) 0.0152(4) Uani 1 1 d .
C20 C 0.2073(3) 0.78196(17) 0.29482(15) 0.0158(4) Uani 1 1 d .
C21 C 0.2825(3) 0.84054(17) 0.39469(15) 0.0169(4) Uani 1 1 d .
H21A H 0.3279 0.9210 0.4225 0.020 Uiso 1 1 calc R
C22 C 0.2911(3) 0.77943(17) 0.45516(14) 0.0156(4) Uani 1 1 d .
C23 C 0.2246(3) 0.66269(17) 0.41502(14) 0.0158(4) Uani 1 1 d .
H23A H 0.2358 0.6218 0.4568 0.019 Uiso 1 1 calc R
C24 C 0.1418(3) 0.60531(16) 0.31412(14) 0.0146(4) Uani 1 1 d .
H9BO H 0.205(5) 0.599(3) 0.049(3) 0.037(8) Uiso 1 1 d .
H9AO H 0.175(4) 0.537(3) -0.041(2) 0.022(7) Uiso 1 1 d .

loop_
_atom_site_aniso_label
_atom_site_aniso_U_11
_atom_site_aniso_U_22
_atom_site_aniso_U_33
_atom_site_aniso_U_23
_atom_site_aniso_U_13
_atom_site_aniso_U_12
Ag 0.02449(10) 0.01788(10) 0.01629(10) 0.01198(7) 0.00797(6) 0.00474(6)
O1 0.0142(6) 0.0141(6) 0.0143(6) 0.0023(5) 0.0054(5) 0.0000(5)
O2 0.0289(8) 0.0220(7) 0.0120(7) 0.0073(6) 0.0047(6) 0.0050(6)
O3 0.0637(13) 0.0387(10) 0.0338(10) 0.0271(9) 0.0312(9) 0.0229(9)
O4 0.0496(11) 0.0193(8) 0.0255(8) 0.0118(7) 0.0061(8) 0.0150(7)
O5 0.0409(9) 0.0157(7) 0.0194(8) 0.0033(6) 0.0060(7) 0.0014(7)
O6 0.0446(10) 0.0246(8) 0.0145(7) 0.0108(6) 0.0045(7) 0.0051(7)
O7 0.0198(7) 0.0185(7) 0.0200(7) 0.0033(6) 0.0046(6) 0.0023(6)
O8 0.0518(11) 0.0177(8) 0.0222(8) 0.0126(7) 0.0041(7) 0.0064(7)
O9 0.0251(8) 0.0378(10) 0.0206(8) 0.0081(8) 0.0113(8) 0.0068(8)
N1 0.0165(8) 0.0131(7) 0.0136(7) 0.0071(6) 0.0054(6) 0.0028(6)
N2 0.0181(8) 0.0109(7) 0.0155(8) 0.0065(6) 0.0045(6) 0.0022(6)
N3 0.0161(7) 0.0125(7) 0.0125(7) 0.0067(6) 0.0043(6) 0.0017(6)
N4 0.0145(7) 0.0121(7) 0.0124(7) 0.0058(6) 0.0051(6) 0.0028(6)
N5 0.0272(9) 0.0180(8) 0.0181(8) 0.0108(7) 0.0042(7) 0.0049(7)
N6 0.0218(8) 0.0186(8) 0.0143(8) 0.0060(7) 0.0045(7) 0.0031(7)
N7 0.0233(8) 0.0151(8) 0.0157(8) 0.0071(7) 0.0099(7) 0.0052(7)
C1 0.0128(8) 0.0149(9) 0.0128(8) 0.0062(7) 0.0045(7) 0.0033(7)
C2 0.0201(9) 0.0144(9) 0.0251(10) 0.0061(8) 0.0069(8) 0.0020(8)
C3 0.0269(11) 0.0193(10) 0.0225(11) -0.0019(9) 0.0082(9) 0.0019(9)
C4 0.0280(11) 0.0353(13) 0.0124(9) 0.0018(9) 0.0041(8) 0.0047(10)
C5 0.0261(11) 0.0306(11) 0.0155(10) 0.0129(9) 0.0060(8) 0.0056(9)
C6 0.0145(8) 0.0151(9) 0.0145(9) 0.0063(7) 0.0048(7) 0.0033(7)
C7 0.0173(9) 0.0144(9) 0.0143(9) 0.0075(7) 0.0080(7) 0.0048(7)
C8 0.0180(9) 0.0155(9) 0.0147(9) 0.0034(7) 0.0063(7) 0.0023(7)
C9 0.0152(9) 0.0127(8) 0.0148(9) 0.0037(7) 0.0018(7) 0.0028(7)
C10 0.0109(8) 0.0130(8) 0.0122(8) 0.0062(7) 0.0009(7) 0.0005(7)
C11 0.0126(8) 0.0132(8) 0.0126(8) 0.0047(7) 0.0045(7) 0.0027(7)
C12 0.0115(8) 0.0166(9) 0.0185(9) 0.0099(8) 0.0021(7) 0.0014(7)
C13 0.0136(9) 0.0127(9) 0.0266(10) 0.0080(8) 0.0032(8) 0.0030(7)
C14 0.0151(9) 0.0153(9) 0.0198(10) 0.0006(8) 0.0038(7) 0.0031(7)
C15 0.0184(9) 0.0186(9) 0.0138(9) 0.0038(8) 0.0064(7) 0.0032(7)
C16 0.0142(8) 0.0123(8) 0.0138(9) 0.0068(7) 0.0037(7) 0.0023(7)
C17 0.0297(11) 0.0172(10) 0.0284(11) 0.0162(9) 0.0067(9) 0.0060(8)
C18 0.0192(9) 0.0197(9) 0.0120(8) 0.0079(7) 0.0066(7) 0.0034(7)
C19 0.0180(9) 0.0177(9) 0.0146(9) 0.0087(8) 0.0079(7) 0.0078(7)
C20 0.0196(9) 0.0169(9) 0.0172(9) 0.0114(8) 0.0078(7) 0.0071(7)
C21 0.0214(9) 0.0151(9) 0.0180(9) 0.0088(8) 0.0082(8) 0.0060(7)
C22 0.0193(9) 0.0171(9) 0.0121(8) 0.0064(7) 0.0058(7) 0.0055(7)
C23 0.0194(9) 0.0170(9) 0.0155(9) 0.0092(8) 0.0074(7) 0.0071(7)
C24 0.0183(9) 0.0124(8) 0.0150(9) 0.0057(7) 0.0075(7) 0.0045(7)

loop_
_atom_type_symbol
_atom_type_description
_atom_type_scat_dispersion_real
_atom_type_scat_dispersion_imag
_atom_type_scat_source
C C 0.0033 0.0016 'International Tables Vol C Tables 4.2.6.8 and 6.1.1.4'
H H 0.0000 0.0000 'International Tables Vol C Tables 4.2.6.8 and 6.1.1.4'
Ag Ag -0.8971 1.1015 'International Tables Vol C Tables 4.2.6.8 and 6.1.1.4'
N N 0.0061 0.0033 'International Tables Vol C Tables 4.2.6.8 and 6.1.1.4'
O O 0.0106 0.0060 'International Tables Vol C Tables 4.2.6.8 and 6.1.1.4'

loop_
_geom_angle_atom_site_label_1
_geom_angle_atom_site_label_2
_geom_angle_atom_site_label_3
_geom_angle
_geom_angle_site_symmetry_1
_geom_angle_site_symmetry_3
N3 Ag N1 169.94(6) 2_665 .
C9 O1 C8 112.12(14) . .
H9BO O9 H9AO 105(3) . .
C7 N1 C1 105.72(16) . .
C7 N1 Ag 129.50(13) . .
C1 N1 Ag 123.11(13) . .
C7 N2 C6 107.53(16) . .
C7 N2 C17 127.46(17) . .
C6 N2 C17 124.99(17) . .
C10 N3 C16 106.05(15) . .
C10 N3 Ag 126.54(13) . 2_665
C16 N3 Ag 126.57(13) . 2_665
C10 N4 C11 107.18(15) . .
C10 N4 C18 128.13(16) . .
C11 N4 C18 124.68(16) . .
O4 N5 O3 124.36(18) . .
O4 N5 C20 118.06(18) . .
O3 N5 C20 117.56(17) . .
O6 N6 O5 123.09(18) . .
O6 N6 C22 118.58(17) . .
O5 N6 C22 118.32(17) . .
O7 N7 O8 122.29(18) . .
O7 N7 C24 119.57(17) . .
O8 N7 C24 118.13(17) . .
N1 C1 C2 130.41(18) . .
N1 C1 C6 109.19(16) . .
C2 C1 C6 120.40(18) . .
C3 C2 C1 117.3(2) . .
C3 C2 H2A 121.4 . .
C1 C2 H2A 121.4 . .
C2 C3 C4 121.7(2) . .
C2 C3 H3A 119.1 . .
C4 C3 H3A 119.1 . .
C5 C4 C3 121.8(2) . .
C5 C4 H4A 119.1 . .
C3 C4 H4A 119.1 . .
C4 C5 C6 116.1(2) . .
C4 C5 H5A 122.0 . .
C6 C5 H5A 122.0 . .
N2 C6 C5 131.77(19) . .
N2 C6 C1 105.45(16) . .
C5 C6 C1 122.78(19) . .
N1 C7 N2 112.11(17) . .
N1 C7 C8 124.41(17) . .
N2 C7 C8 123.43(17) . .
O1 C8 C7 106.48(15) . .
O1 C8 H8A 110.4 . .
C7 C8 H8A 110.4 . .
O1 C8 H8B 110.4 . .
C7 C8 H8B 110.4 . .
H8A C8 H8B 108.6 . .
O1 C9 C10 115.32(16) . .
O1 C9 H9A 108.4 . .
C10 C9 H9A 108.4 . .
O1 C9 H9B 108.4 . .
C10 C9 H9B 108.4 . .
H9A C9 H9B 107.5 . .
N3 C10 N4 112.12(16) . .
N3 C10 C9 123.14(17) . .
N4 C10 C9 124.11(17) . .
N4 C11 C12 131.31(17) . .
N4 C11 C16 106.06(16) . .
C12 C11 C16 122.62(18) . .
C13 C12 C11 116.34(18) . .
C13 C12 H12A 121.8 . .
C11 C12 H12A 121.8 . .
C12 C13 C14 121.44(18) . .
C12 C13 H13A 119.3 . .
C14 C13 H13A 119.3 . .
C15 C14 C13 121.92(18) . .
C15 C14 H14A 119.0 . .
C13 C14 H14A 119.0 . .
C14 C15 C16 117.05(18) . .
C14 C15 H15A 121.5 . .
C16 C15 H15A 121.5 . .
N3 C16 C15 130.84(18) . .
N3 C16 C11 108.54(16) . .
C15 C16 C11 120.60(18) . .
N2 C17 H17A 109.5 . .
N2 C17 H17B 109.5 . .
H17A C17 H17B 109.5 . .
N2 C17 H17C 109.5 . .
H17A C17 H17C 109.5 . .
H17B C17 H17C 109.5 . .
N4 C18 H18A 109.5 . .
N4 C18 H18B 109.5 . .
H18A C18 H18B 109.5 . .
N4 C18 H18C 109.5 . .
H18A C18 H18C 109.5 . .
H18B C18 H18C 109.5 . .
O2 C19 C24 126.35(19) . .
O2 C19 C20 122.73(18) . .
C24 C19 C20 110.91(17) . .
C21 C20 C19 125.76(18) . .
C21 C20 N5 116.97(18) . .
C19 C20 N5 117.24(17) . .
C20 C21 C22 118.35(19) . .
C20 C21 H21A 120.8 . .
C22 C21 H21A 120.8 . .
C23 C22 C21 120.91(18) . .
C23 C22 N6 119.35(17) . .
C21 C22 N6 119.73(18) . .
C24 C23 C22 119.92(18) . .
C24 C23 H23A 120.0 . .
C22 C23 H23A 120.0 . .
C23 C24 N7 115.91(17) . .
C23 C24 C19 123.98(18) . .
N7 C24 C19 120.08(17) . .

loop_
_geom_bond_atom_site_label_1
_geom_bond_atom_site_label_2
_geom_bond_distance
_geom_bond_site_symmetry_2
Ag N3 2.1038(15) 2_665
Ag N1 2.1088(16) .
O1 C9 1.417(2) .
O1 C8 1.429(2) .
O2 C19 1.248(2) .
O3 N5 1.225(3) .
O4 N5 1.222(2) .
O5 N6 1.233(2) .
O6 N6 1.232(2) .
O7 N7 1.221(2) .
O8 N7 1.237(2) .
O9 H9BO 0.80(3) .
O9 H9AO 0.79(3) .
N1 C7 1.325(2) .
N1 C1 1.392(2) .
N2 C7 1.357(2) .
N2 C6 1.384(3) .
N2 C17 1.463(2) .
N3 C10 1.327(2) .
N3 C16 1.393(2) .
N3 Ag 2.1038(15) 2_665
N4 C10 1.357(2) .
N4 C11 1.384(2) .
N4 C18 1.459(2) .
N5 C20 1.464(2) .
N6 C22 1.441(2) .
N7 C24 1.447(2) .
C1 C2 1.395(3) .
C1 C6 1.398(3) .
C2 C3 1.384(3) .
C2 H2A 0.9500 .
C3 C4 1.405(4) .
C3 H3A 0.9500 .
C4 C5 1.383(3) .
C4 H4A 0.9500 .
C5 C6 1.396(3) .
C5 H5A 0.9500 .
C7 C8 1.488(3) .
C8 H8A 0.9900 .
C8 H8B 0.9900 .
C9 C10 1.500(3) .
C9 H9A 0.9900 .
C9 H9B 0.9900 .
C11 C12 1.391(3) .
C11 C16 1.401(3) .
C12 C13 1.384(3) .
C12 H12A 0.9500 .
C13 C14 1.408(3) .
C13 H13A 0.9500 .
C14 C15 1.382(3) .
C14 H14A 0.9500 .
C15 C16 1.395(3) .
C15 H15A 0.9500 .
C17 H17A 0.9800 .
C17 H17B 0.9800 .
C17 H17C 0.9800 .
C18 H18A 0.9800 .
C18 H18B 0.9800 .
C18 H18C 0.9800 .
C19 C24 1.451(3) .
C19 C20 1.457(3) .
C20 C21 1.363(3) .
C21 C22 1.395(3) .
C21 H21A 0.9500 .
C22 C23 1.379(3) .
C23 C24 1.379(3) .
C23 H23A 0.9500 .

loop_
_geom_hbond_atom_site_label_D
_geom_hbond_atom_site_label_H
_geom_hbond_atom_site_label_A
_geom_hbond_distance_DH
_geom_hbond_distance_HA
_geom_hbond_distance_DA
_geom_hbond_angle_DHA
_geom_hbond_site_symmetry_A
O9 H9BO O2 0.80(3) 2.11(4) 2.895(2) 169(3) .
O9 H9BO O3 0.80(3) 2.60(3) 3.061(3) 118(3) .
O9 H9AO O2 0.79(3) 2.18(3) 2.951(2) 166(3) 2_565
O9 H9AO O7 0.79(3) 2.55(3) 3.054(2) 123(2) 2_565

loop_
_geom_torsion_atom_site_label_1
_geom_torsion_atom_site_label_2
_geom_torsion_atom_site_label_3
_geom_torsion_atom_site_label_4
_geom_torsion
_geom_torsion_site_symmetry_1
N3 Ag N1 C7 -129.3(3) 2_665
N3 Ag N1 C1 33.8(4) 2_665
C7 N1 C1 C2 -179.8(2) .
Ag N1 C1 C2 13.7(3) .
C7 N1 C1 C6 -0.3(2) .
Ag N1 C1 C6 -166.84(13) .
N1 C1 C2 C3 179.2(2) .
C6 C1 C2 C3 -0.2(3) .
C1 C2 C3 C4 0.2(3) .
C2 C3 C4 C5 0.0(4) .
C3 C4 C5 C6 -0.2(3) .
C7 N2 C6 C5 179.6(2) .
C17 N2 C6 C5 -2.1(3) .
C7 N2 C6 C1 -0.3(2) .
C17 N2 C6 C1 178.01(18) .
C4 C5 C6 N2 -179.7(2) .
C4 C5 C6 C1 0.2(3) .
N1 C1 C6 N2 0.4(2) .
C2 C1 C6 N2 179.91(18) .
N1 C1 C6 C5 -179.53(18) .
C2 C1 C6 C5 0.0(3) .
C1 N1 C7 N2 0.1(2) .
Ag N1 C7 N2 165.49(13) .
C1 N1 C7 C8 177.33(17) .
Ag N1 C7 C8 -17.3(3) .
C6 N2 C7 N1 0.1(2) .
C17 N2 C7 N1 -178.12(19) .
C6 N2 C7 C8 -177.14(17) .
C17 N2 C7 C8 4.6(3) .
C9 O1 C8 C7 167.37(15) .
N1 C7 C8 O1 -116.1(2) .
N2 C7 C8 O1 60.8(2) .
C8 O1 C9 C10 76.7(2) .
C16 N3 C10 N4 2.1(2) .
Ag N3 C10 N4 -167.90(12) 2_665
C16 N3 C10 C9 -169.11(17) .
Ag N3 C10 C9 20.9(3) 2_665
C11 N4 C10 N3 -1.7(2) .
C18 N4 C10 N3 177.87(17) .
C11 N4 C10 C9 169.38(17) .
C18 N4 C10 C9 -11.0(3) .
O1 C9 C10 N3 -127.92(19) .
O1 C9 C10 N4 61.9(2) .
C10 N4 C11 C12 -178.9(2) .
C18 N4 C11 C12 1.5(3) .
C10 N4 C11 C16 0.6(2) .
C18 N4 C11 C16 -179.02(17) .
N4 C11 C12 C13 178.03(19) .
C16 C11 C12 C13 -1.4(3) .
C11 C12 C13 C14 0.1(3) .
C12 C13 C14 C15 1.3(3) .
C13 C14 C15 C16 -1.2(3) .
C10 N3 C16 C15 176.9(2) .
Ag N3 C16 C15 -13.1(3) 2_665
C10 N3 C16 C11 -1.7(2) .
Ag N3 C16 C11 168.35(12) 2_665
C14 C15 C16 N3 -178.51(19) .
C14 C15 C16 C11 -0.1(3) .
N4 C11 C16 N3 0.6(2) .
C12 C11 C16 N3 -179.79(17) .
N4 C11 C16 C15 -178.10(17) .
C12 C11 C16 C15 1.5(3) .
O2 C19 C20 C21 174.76(19) .
C24 C19 C20 C21 -4.3(3) .
O2 C19 C20 N5 -3.4(3) .
C24 C19 C20 N5 177.50(17) .
O4 N5 C20 C21 -47.6(3) .
O3 N5 C20 C21 131.3(2) .
O4 N5 C20 C19 130.7(2) .
O3 N5 C20 C19 -50.3(3) .
C19 C20 C21 C22 3.8(3) .
N5 C20 C21 C22 -177.99(18) .
C20 C21 C22 C23 -0.2(3) .
C20 C21 C22 N6 -178.86(18) .
O6 N6 C22 C23 5.1(3) .
O5 N6 C22 C23 -174.50(19) .
O6 N6 C22 C21 -176.23(19) .
O5 N6 C22 C21 4.2(3) .
C21 C22 C23 C24 -2.3(3) .
N6 C22 C23 C24 176.33(17) .
C22 C23 C24 N7 -176.72(18) .
C22 C23 C24 C19 1.5(3) .
O7 N7 C24 C23 154.91(18) .
O8 N7 C24 C23 -23.9(3) .
O7 N7 C24 C19 -23.4(3) .
O8 N7 C24 C19 157.83(19) .
O2 C19 C24 C23 -177.48(19) .
C20 C19 C24 C23 1.5(3) .
O2 C19 C24 N7 0.7(3) .
C20 C19 C24 N7 179.71(16) .
